data_7002314
loop_
_publ_author_name
'Liu, Hai-Yan'
'Wu, Hua'
'Ma, Jian-Fang'
'Yang, Jin'
'Liu, Ying-Ying'

_publ_section_title
;
 Syntheses, structures, and photoluminescence of a series of silver(I)
 sulfonates with pyrazine derivatives
;
_journal_issue 38
_journal_name_full 'Dalton Transactions'
_journal_page_first 7957
_journal_page_last 7968
_journal_paper_doi 10.1039/b905483a
_journal_year 2009
_chemical_formula_moiety 'C14 H18 Ag N3 O3 S'
_chemical_formula_sum 'C14 H18 Ag N3 O3 S'
_chemical_formula_weight 416.24
_chemical_name_systematic
;
?
;
_space_group_IT_number 33
_symmetry_cell_setting orthorhombic
_symmetry_space_group_name_Hall 'P 2c -2n'
_symmetry_space_group_name_H-M 'P n a 21'
_atom_sites_solution_hydrogens geom
_atom_sites_solution_primary direct
_atom_sites_solution_secondary difmap
_audit_creation_method SHELXL-97
_cell_angle_alpha 90.00
_cell_angle_beta 90.00
_cell_angle_gamma 90.00
_cell_formula_units_Z 4
_cell_length_a 14.223(3)
_cell_length_b 8.5662(17)
_cell_length_c 12.881(3)
_cell_measurement_reflns_used 3576
_cell_measurement_temperature 293(2)
_cell_measurement_theta_max 27.5
_cell_measurement_theta_min 3.2
_cell_volume 1569.4(6)
_computing_cell_refinement PROCESS-AUTO
_computing_data_collection PROCESS-AUTO
_computing_data_reduction PROCESS-AUTO
_computing_molecular_graphics 'SHELXTL-PLUS (Sheldrick, 1990)'
_computing_publication_material SHELXL-97
_computing_structure_refinement 'SHELXL-97 (Sheldrick, 1997)'
_computing_structure_solution 'SHELXS-97 (Sheldrick, 1997)'
_diffrn_ambient_temperature 293(2)
_diffrn_detector_area_resol_mean 10.0
_diffrn_measured_fraction_theta_full 0.997
_diffrn_measured_fraction_theta_max 0.997
_diffrn_measurement_device_type 'Rigaku RAXIS-RAPID'
_diffrn_measurement_method '\w scans'
_diffrn_radiation_monochromator graphite
_diffrn_radiation_source 'fine-focus sealed tube'
_diffrn_radiation_type MoK\a
_diffrn_radiation_wavelength 0.71073
_diffrn_reflns_av_R_equivalents 0.0247
_diffrn_reflns_av_sigmaI/netI 0.0236
_diffrn_reflns_limit_h_max 18
_diffrn_reflns_limit_h_min -18
_diffrn_reflns_limit_k_max 10
_diffrn_reflns_limit_k_min -11
_diffrn_reflns_limit_l_max 16
_diffrn_reflns_limit_l_min -16
_diffrn_reflns_number 14546
_diffrn_reflns_theta_full 27.48
_diffrn_reflns_theta_max 27.48
_diffrn_reflns_theta_min 3.16
_exptl_absorpt_coefficient_mu 1.433
_exptl_absorpt_correction_T_max 0.78
_exptl_absorpt_correction_T_min 0.74
_exptl_absorpt_correction_type multi-scan
_exptl_absorpt_process_details 'SADABS (Sheldrick, 1996)'
_exptl_crystal_colour colorless
_exptl_crystal_density_diffrn 1.762
_exptl_crystal_density_method 'not measured'
_exptl_crystal_description block
_exptl_crystal_F_000 840
_exptl_crystal_size_max 0.19
_exptl_crystal_size_mid 0.18
_exptl_crystal_size_min 0.17
_refine_diff_density_max 0.831
_refine_diff_density_min -0.282
_refine_diff_density_rms 0.068
_refine_ls_abs_structure_details 'Flack H D (1983), Acta Cryst. A39, 876-881'
_refine_ls_abs_structure_Flack 0.00(2)
_refine_ls_extinction_method none
_refine_ls_goodness_of_fit_ref 1.065
_refine_ls_hydrogen_treatment mixed
_refine_ls_matrix_type full
_refine_ls_number_parameters 207
_refine_ls_number_reflns 3576
_refine_ls_number_restraints 2
_refine_ls_restrained_S_all 1.064
_refine_ls_R_factor_all 0.0305
_refine_ls_R_factor_gt 0.0268
_refine_ls_shift/su_max 0.001
_refine_ls_shift/su_mean 0.000
_refine_ls_structure_factor_coef Fsqd
_refine_ls_weighting_details 'calc w=1/[\s^2^(Fo^2^)+(0.0371P)^2^+0.3486P] where P=(Fo^2^+2Fc^2^)/3'
_refine_ls_weighting_scheme calc
_refine_ls_wR_factor_gt 0.0637
_refine_ls_wR_factor_ref 0.0653
_reflns_number_gt 3260
_reflns_number_total 3576
_reflns_threshold_expression >2sigma(I)
_cod_data_source_file b905483a.txt
_cod_data_source_block 8
_cod_depositor_comments
;
The following automatic conversions were performed:
'_symmetry_cell_setting' value 'Orthorhombic' changed to 'orthorhombic'
according to '/home/saulius/struct/CIF-dictionaries/cif_core.dic'
dictionary named 'cif_core.dic' version 2.4.1 from 2010-06-29.

Automatic conversion script
Id: cif_fix_enum 1527 2010-12-29 10:47:43Z saulius 
;
_cod_original_cell_volume 1569.3(5)
_cod_database_code 7002314

loop_
_symmetry_equiv_pos_as_xyz
'x, y, z'
'-x, -y, z+1/2'
'-x+1/2, y+1/2, z+1/2'
'x+1/2, -y+1/2, z'

loop_
_atom_site_label
_atom_site_type_symbol
_atom_site_fract_x
_atom_site_fract_y
_atom_site_fract_z
_atom_site_U_iso_or_equiv
_atom_site_adp_type
_atom_site_occupancy
_atom_site_symmetry_multiplicity
_atom_site_calc_flag
_atom_site_refinement_flags
_atom_site_disorder_assembly
_atom_site_disorder_group
Ag1 Ag 0.483223(12) -0.16307(3) 0.70033(3) 0.04224(8) Uani 1 1 d . . .
S1 S 0.56666(5) -0.08664(9) 1.00273(6) 0.03452(16) Uani 1 1 d . . .
O2 O 0.49226(16) 0.0286(3) 1.0179(2) 0.0442(5) Uani 1 1 d . . .
N2 N 0.33039(13) -0.2338(3) 0.7025(3) 0.0309(4) Uani 1 1 d . . .
O1 O 0.61433(19) -0.1240(4) 1.0984(2) 0.0589(7) Uani 1 1 d . . .
N3 N 0.13689(16) -0.2635(3) 0.6835(2) 0.0362(6) Uani 1 1 d . . .
O3 O 0.53337(18) -0.2211(3) 0.9450(2) 0.0534(6) Uani 1 1 d . . .
N1 N 0.52656(18) 0.0776(4) 0.7985(2) 0.0373(6) Uani 1 1 d . . .
HN2 H 0.493(4) 0.062(7) 0.853(5) 0.074(16) Uiso 1 1 d . . .
HN1 H 0.500(3) 0.170(6) 0.770(3) 0.065(15) Uiso 1 1 d D . .
C2 C 0.6208(2) 0.0813(3) 0.8302(2) 0.0319(6) Uani 1 1 d . . .
C9 C 0.2728(2) -0.1762(4) 0.7742(3) 0.0363(7) Uani 1 1 d . . .
C6 C 0.7446(2) 0.0037(4) 0.9483(3) 0.0352(6) Uani 1 1 d . . .
H6 H 0.7625 -0.0447 1.0098 0.042 Uiso 1 1 calc R . .
C4 C 0.7828(2) 0.1438(4) 0.7955(3) 0.0428(8) Uani 1 1 d . . .
H4 H 0.8276 0.1895 0.7525 0.051 Uiso 1 1 calc R . .
C11 C 0.1949(2) -0.3225(4) 0.6136(3) 0.0380(7) Uani 1 1 d . . .
H11 H 0.1696 -0.3740 0.5564 0.046 Uiso 1 1 calc R . .
C5 C 0.8129(2) 0.0705(4) 0.8851(3) 0.0394(7) Uani 1 1 d . . .
C12 C 0.2925(2) -0.3107(4) 0.6220(2) 0.0329(6) Uani 1 1 d . . .
C10 C 0.1760(2) -0.1917(4) 0.7640(3) 0.0375(7) Uani 1 1 d . . .
H10 H 0.1372 -0.1504 0.8152 0.045 Uiso 1 1 calc R . .
C1 C 0.65059(19) 0.0076(3) 0.9215(2) 0.0294(6) Uani 1 1 d . . .
C3 C 0.6894(3) 0.1523(4) 0.7668(3) 0.0414(8) Uani 1 1 d . . .
C14 C 0.3571(3) -0.3810(5) 0.5434(3) 0.0538(9) Uani 1 1 d . . .
H14A H 0.4211 -0.3606 0.5628 0.081 Uiso 1 1 calc R . .
H14B H 0.3448 -0.3358 0.4765 0.081 Uiso 1 1 calc R . .
H14C H 0.3469 -0.4917 0.5403 0.081 Uiso 1 1 calc R . .
C13 C 0.3137(3) -0.0982(6) 0.8667(3) 0.0608(11) Uani 1 1 d . . .
H13A H 0.3810 -0.0974 0.8610 0.091 Uiso 1 1 calc R . .
H13B H 0.2956 -0.1539 0.9282 0.091 Uiso 1 1 calc R . .
H13C H 0.2910 0.0072 0.8706 0.091 Uiso 1 1 calc R . .
C8 C 0.9155(2) 0.0625(5) 0.9145(4) 0.0608(11) Uani 1 1 d . . .
H8A H 0.9220 0.0074 0.9789 0.091 Uiso 1 1 calc R . .
H8B H 0.9399 0.1664 0.9220 0.091 Uiso 1 1 calc R . .
H8C H 0.9497 0.0088 0.8611 0.091 Uiso 1 1 calc R . .
C7 C 0.6611(3) 0.2365(6) 0.6693(3) 0.0652(12) Uani 1 1 d . . .
H7A H 0.5941 0.2313 0.6612 0.098 Uiso 1 1 calc RD . .
H7B H 0.6909 0.1883 0.6106 0.098 Uiso 1 1 calc R . .
H7C H 0.6803 0.3437 0.6737 0.098 Uiso 1 1 calc R . .

loop_
_atom_site_aniso_label
_atom_site_aniso_U_11
_atom_site_aniso_U_22
_atom_site_aniso_U_33
_atom_site_aniso_U_23
_atom_site_aniso_U_13
_atom_site_aniso_U_12
Ag1 0.01606(10) 0.06193(15) 0.04874(13) -0.00315(16) 0.00025(13) -0.00199(8)
S1 0.0285(3) 0.0436(4) 0.0315(3) 0.0040(3) 0.0051(3) -0.0014(3)
O2 0.0344(11) 0.0573(15) 0.0410(13) -0.0037(11) 0.0079(9) 0.0050(10)
N2 0.0192(8) 0.0376(11) 0.0358(11) 0.0042(15) 0.0022(13) -0.0023(8)
O1 0.0458(15) 0.089(2) 0.0423(14) 0.0244(14) 0.0008(11) 0.0001(13)
N3 0.0195(10) 0.0523(14) 0.0369(17) 0.0040(12) 0.0001(10) -0.0041(9)
O3 0.0485(14) 0.0493(13) 0.0624(16) -0.0094(13) 0.0180(12) -0.0160(12)
N1 0.0301(13) 0.0481(16) 0.0336(14) 0.0026(12) -0.0038(11) -0.0024(11)
C2 0.0283(14) 0.0353(14) 0.0321(14) -0.0038(12) -0.0032(10) -0.0039(11)
C9 0.0224(14) 0.051(2) 0.0352(16) -0.0037(14) 0.0002(11) -0.0052(12)
C6 0.0296(15) 0.0360(14) 0.0400(15) 0.0033(12) -0.0031(11) -0.0019(11)
C4 0.0354(17) 0.0474(19) 0.0456(19) -0.0008(15) 0.0090(14) -0.0134(13)
C11 0.0248(15) 0.0545(19) 0.0349(16) -0.0014(14) -0.0003(11) -0.0076(12)
C5 0.0265(14) 0.0393(17) 0.0524(19) -0.0031(14) 0.0013(13) -0.0040(12)
C12 0.0246(14) 0.0408(16) 0.0332(15) 0.0008(12) 0.0025(11) -0.0016(12)
C10 0.0201(14) 0.0525(19) 0.0399(18) -0.0030(14) 0.0072(12) 0.0002(12)
C1 0.0276(14) 0.0320(13) 0.0286(14) 0.0011(11) 0.0029(10) -0.0043(11)
C3 0.0464(19) 0.0452(19) 0.0326(17) 0.0017(14) -0.0012(13) -0.0146(14)
C14 0.0311(17) 0.069(2) 0.061(2) -0.0246(19) 0.0092(15) -0.0071(17)
C13 0.0368(18) 0.095(3) 0.051(2) -0.029(2) 0.0071(16) -0.012(2)
C8 0.0300(17) 0.064(2) 0.089(3) 0.013(2) -0.0029(18) -0.0030(16)
C7 0.062(3) 0.089(3) 0.044(2) 0.026(2) -0.0103(16) -0.029(2)

loop_
_atom_type_symbol
_atom_type_description
_atom_type_scat_dispersion_real
_atom_type_scat_dispersion_imag
_atom_type_scat_source
C C 0.0033 0.0016 'International Tables Vol C Tables 4.2.6.8 and 6.1.1.4'
H H 0.0000 0.0000 'International Tables Vol C Tables 4.2.6.8 and 6.1.1.4'
N N 0.0061 0.0033 'International Tables Vol C Tables 4.2.6.8 and 6.1.1.4'
O O 0.0106 0.0060 'International Tables Vol C Tables 4.2.6.8 and 6.1.1.4'
S S 0.1246 0.1234 'International Tables Vol C Tables 4.2.6.8 and 6.1.1.4'
Ag Ag -0.8971 1.1015 'International Tables Vol C Tables 4.2.6.8 and 6.1.1.4'

loop_
_geom_angle_atom_site_label_1
_geom_angle_atom_site_label_2
_geom_angle_atom_site_label_3
_geom_angle
_geom_angle_site_symmetry_1
_geom_angle_site_symmetry_3
_geom_angle_publ_flag
N2 Ag1 N3 148.08(9) . 4_545 ?
N2 Ag1 N1 116.96(9) . . ?
N3 Ag1 N1 92.24(9) 4_545 . ?
N1 Ag1 O2 93.34(9) . 2_654 ?
N2 Ag1 O2 104.82(8) . 2_654 ?
N3 Ag1 O2 84.77(8) 4_545 2_654 ?
O1 S1 O3 114.53(19) . . ?
O1 S1 O2 112.12(17) . . ?
O3 S1 O2 111.63(16) . . ?
O1 S1 C1 106.71(15) . . ?
O3 S1 C1 106.12(14) . . ?
O2 S1 C1 104.94(14) . . ?
C9 N2 C12 118.1(2) . . ?
C9 N2 Ag1 120.2(2) . . ?
C12 N2 Ag1 120.6(2) . . ?
C11 N3 C10 116.6(2) . . ?
C11 N3 Ag1 123.8(2) . 4_445 ?
C10 N3 Ag1 117.02(19) . 4_445 ?
C2 N1 Ag1 113.7(2) . . ?
C2 N1 HN2 108(4) . . ?
Ag1 N1 HN2 98(4) . . ?
C2 N1 HN1 119(3) . . ?
Ag1 N1 HN1 113(3) . . ?
HN2 N1 HN1 103(4) . . ?
C1 C2 N1 121.6(3) . . ?
C1 C2 C3 118.2(3) . . ?
N1 C2 C3 120.2(3) . . ?
N2 C9 C10 120.6(3) . . ?
N2 C9 C13 118.8(3) . . ?
C10 C9 C13 120.5(3) . . ?
C1 C6 C5 121.3(3) . . ?
C1 C6 H6 119.4 . . ?
C5 C6 H6 119.4 . . ?
C3 C4 C5 123.0(3) . . ?
C3 C4 H4 118.5 . . ?
C5 C4 H4 118.5 . . ?
N3 C11 C12 122.7(3) . . ?
N3 C11 H11 118.7 . . ?
C12 C11 H11 118.7 . . ?
C4 C5 C6 117.4(3) . . ?
C4 C5 C8 122.0(3) . . ?
C6 C5 C8 120.6(3) . . ?
N2 C12 C11 119.7(3) . . ?
N2 C12 C14 118.4(3) . . ?
C11 C12 C14 122.0(3) . . ?
N3 C10 C9 122.2(3) . . ?
N3 C10 H10 118.9 . . ?
C9 C10 H10 118.9 . . ?
C6 C1 C2 120.9(3) . . ?
C6 C1 S1 119.4(2) . . ?
C2 C1 S1 119.7(2) . . ?
C4 C3 C2 119.2(3) . . ?
C4 C3 C7 120.4(3) . . ?
C2 C3 C7 120.4(3) . . ?
C12 C14 H14A 109.5 . . ?
C12 C14 H14B 109.5 . . ?
H14A C14 H14B 109.5 . . ?
C12 C14 H14C 109.5 . . ?
H14A C14 H14C 109.5 . . ?
H14B C14 H14C 109.5 . . ?
C9 C13 H13A 109.5 . . ?
C9 C13 H13B 109.5 . . ?
H13A C13 H13B 109.5 . . ?
C9 C13 H13C 109.5 . . ?
H13A C13 H13C 109.5 . . ?
H13B C13 H13C 109.5 . . ?
C5 C8 H8A 109.5 . . ?
C5 C8 H8B 109.5 . . ?
H8A C8 H8B 109.5 . . ?
C5 C8 H8C 109.5 . . ?
H8A C8 H8C 109.5 . . ?
H8B C8 H8C 109.5 . . ?
C3 C7 H7A 109.5 . . ?
C3 C7 H7B 109.5 . . ?
H7A C7 H7B 109.5 . . ?
C3 C7 H7C 109.5 . . ?
H7A C7 H7C 109.5 . . ?
H7B C7 H7C 109.5 . . ?

loop_
_geom_bond_atom_site_label_1
_geom_bond_atom_site_label_2
_geom_bond_distance
_geom_bond_site_symmetry_2
_geom_bond_publ_flag
Ag1 N2 2.2567(19) . ?
Ag1 N3 2.284(2) 4_545 ?
Ag1 N1 2.496(3) . ?
Ag1 O2 2.640(3) 2_654 ?
S1 O1 1.443(3) . ?
S1 O3 1.450(3) . ?
S1 O2 1.460(2) . ?
S1 C1 1.781(3) . ?
N2 C9 1.329(4) . ?
N2 C12 1.342(4) . ?
N3 C11 1.322(4) . ?
N3 C10 1.327(4) . ?
N3 Ag1 2.284(2) 4_445 ?
N1 C2 1.402(4) . ?
N1 HN2 0.86(6) . ?
N1 HN1 0.95(5) . ?
C2 C1 1.400(4) . ?
C2 C3 1.410(4) . ?
C9 C10 1.389(4) . ?
C9 C13 1.485(5) . ?
C6 C1 1.381(4) . ?
C6 C5 1.391(4) . ?
C6 H6 0.9300 . ?
C4 C3 1.381(5) . ?
C4 C5 1.381(5) . ?
C4 H4 0.9300 . ?
C11 C12 1.396(4) . ?
C11 H11 0.9300 . ?
C5 C8 1.509(4) . ?
C12 C14 1.494(4) . ?
C10 H10 0.9300 . ?
C3 C7 1.503(5) . ?
C14 H14A 0.9600 . ?
C14 H14B 0.9600 . ?
C14 H14C 0.9600 . ?
C13 H13A 0.9600 . ?
C13 H13B 0.9600 . ?
C13 H13C 0.9600 . ?
C8 H8A 0.9600 . ?
C8 H8B 0.9600 . ?
C8 H8C 0.9600 . ?
C7 H7A 0.9600 . ?
C7 H7B 0.9600 . ?
C7 H7C 0.9600 . ?

loop_
_geom_hbond_atom_site_label_D
_geom_hbond_atom_site_label_H
_geom_hbond_atom_site_label_A
_geom_hbond_distance_DH
_geom_hbond_distance_HA
_geom_hbond_distance_DA
_geom_hbond_angle_DHA
_geom_hbond_site_symmetry_A
N1 HN2 O2 0.86(6) 2.15(7) 2.899(4) 146(5) .

loop_
_geom_torsion_atom_site_label_1
_geom_torsion_atom_site_label_2
_geom_torsion_atom_site_label_3
_geom_torsion_atom_site_label_4
_geom_torsion
_geom_torsion_site_symmetry_1
_geom_torsion_site_symmetry_2
_geom_torsion_site_symmetry_3
_geom_torsion_site_symmetry_4
_geom_torsion_publ_flag
N3 Ag1 N2 C9 136.4(2) 4_545 . . . ?
N1 Ag1 N2 C9 -17.7(3) . . . . ?
N3 Ag1 N2 C12 -55.7(4) 4_545 . . . ?
N1 Ag1 N2 C12 150.2(2) . . . . ?
N2 Ag1 N1 C2 155.3(2) . . . . ?
N3 Ag1 N1 C2 -11.4(2) 4_545 . . . ?
Ag1 N1 C2 C1 -83.9(3) . . . . ?
Ag1 N1 C2 C3 92.3(3) . . . . ?
C12 N2 C9 C10 -1.9(5) . . . . ?
Ag1 N2 C9 C10 166.3(2) . . . . ?
C12 N2 C9 C13 176.8(3) . . . . ?
Ag1 N2 C9 C13 -15.1(5) . . . . ?
C10 N3 C11 C12 -0.3(5) . . . . ?
Ag1 N3 C11 C12 -161.6(2) 4_445 . . . ?
C3 C4 C5 C6 -0.3(5) . . . . ?
C3 C4 C5 C8 179.8(3) . . . . ?
C1 C6 C5 C4 1.3(5) . . . . ?
C1 C6 C5 C8 -178.8(3) . . . . ?
C9 N2 C12 C11 2.6(4) . . . . ?
Ag1 N2 C12 C11 -165.6(2) . . . . ?
C9 N2 C12 C14 -177.7(3) . . . . ?
Ag1 N2 C12 C14 14.2(4) . . . . ?
N3 C11 C12 N2 -1.6(5) . . . . ?
N3 C11 C12 C14 178.7(3) . . . . ?
C11 N3 C10 C9 1.1(5) . . . . ?
Ag1 N3 C10 C9 163.6(3) 4_445 . . . ?
N2 C9 C10 N3 0.0(5) . . . . ?
C13 C9 C10 N3 -178.6(4) . . . . ?
C5 C6 C1 C2 -0.9(5) . . . . ?
C5 C6 C1 S1 177.5(3) . . . . ?
N1 C2 C1 C6 175.8(3) . . . . ?
C3 C2 C1 C6 -0.4(4) . . . . ?
N1 C2 C1 S1 -2.6(4) . . . . ?
C3 C2 C1 S1 -178.8(2) . . . . ?
O1 S1 C1 C6 12.4(3) . . . . ?
O3 S1 C1 C6 -110.1(3) . . . . ?
O2 S1 C1 C6 131.5(3) . . . . ?
O1 S1 C1 C2 -169.2(2) . . . . ?
O3 S1 C1 C2 68.3(3) . . . . ?
O2 S1 C1 C2 -50.0(3) . . . . ?
C5 C4 C3 C2 -1.0(5) . . . . ?
C5 C4 C3 C7 178.8(4) . . . . ?
C1 C2 C3 C4 1.3(5) . . . . ?
N1 C2 C3 C4 -174.9(3) . . . . ?
C1 C2 C3 C7 -178.5(3) . . . . ?
N1 C2 C3 C7 5.3(5) . . . . ?
